data_1558075
loop_
_publ_author_name
'Larin, Egor M.'
'Loup, Joachim'
'Polishchuk, Iuliia'
'Ross, Rachel J.'
'Whyte, Andrew'
'Lautens, Mark'

_publ_section_title
;
 Enantio- and diastereoselective conjugate borylation/Mannich cyclization
;
_journal_issue 22
_journal_name_full 'Chemical Science'
_journal_page_first 5716
_journal_page_last 5723
_journal_paper_doi 10.1039/D0SC02421J
_journal_volume 11
_journal_year 2020
_chemical_absolute_configuration ad
_chemical_formula_moiety 'C21 H21 Fe N O3'
_chemical_formula_sum 'C21 H21 Fe N O3'
_chemical_formula_weight 391.24
_space_group_crystal_system orthorhombic
_space_group_IT_number 19
_space_group_name_Hall 'P 2ac 2ab'
_space_group_name_H-M_alt 'P 21 21 21'
_atom_sites_solution_hydrogens mixed
_atom_sites_solution_primary direct
_audit_creation_method SHELXL-2018/3
_audit_update_record
;
2020-04-28 deposited with the CCDC.	2020-05-18 downloaded from the CCDC.
;
_cell_angle_alpha 90
_cell_angle_beta 90
_cell_angle_gamma 90
_cell_formula_units_Z 4
_cell_length_a 7.9439(4)
_cell_length_b 8.6162(4)
_cell_length_c 25.8718(12)
_cell_measurement_reflns_used 9538
_cell_measurement_temperature 150(2)
_cell_measurement_theta_max 27.07
_cell_measurement_theta_min 2.49
_cell_volume 1770.83(15)
_computing_cell_refinement APEX3
_computing_data_collection 'APEX3 (Bruker, 2018)'
_computing_data_reduction 'SAINT (Bruker, 2014)'
_computing_molecular_graphics 'PLATON (Spek, 2009)'
_computing_publication_material 'SHELXTL (Sheldrick, 2008)'
_computing_structure_refinement 'SHELXL-2018/3 (Sheldrick, 2015b)'
_computing_structure_solution 'SHELXT 2014/5 (Sheldrick, 2015a)'
_diffrn_ambient_temperature 150(2)
_diffrn_measured_fraction_theta_full 1.000
_diffrn_measured_fraction_theta_max 0.996
_diffrn_measurement_device_type 'Bruker Kappa APEX-DUO CCD'
_diffrn_measurement_method '\f and \w scans'
_diffrn_radiation_type MoK\a
_diffrn_radiation_wavelength 0.71073
_diffrn_reflns_av_R_equivalents 0.0378
_diffrn_reflns_av_unetI/netI 0.0198
_diffrn_reflns_Laue_measured_fraction_full 1.000
_diffrn_reflns_Laue_measured_fraction_max 0.996
_diffrn_reflns_limit_h_max 10
_diffrn_reflns_limit_h_min -10
_diffrn_reflns_limit_k_max 11
_diffrn_reflns_limit_k_min -11
_diffrn_reflns_limit_l_max 33
_diffrn_reflns_limit_l_min -33
_diffrn_reflns_number 53341
_diffrn_reflns_point_group_measured_fraction_full 1.000
_diffrn_reflns_point_group_measured_fraction_max 0.995
_diffrn_reflns_theta_full 25.242
_diffrn_reflns_theta_max 27.599
_diffrn_reflns_theta_min 1.574
_diffrn_source 'sealed tube with Bruker Triumph monochromator'
_exptl_absorpt_coefficient_mu 0.872
_exptl_absorpt_correction_T_max 0.7456
_exptl_absorpt_correction_T_min 0.7072
_exptl_absorpt_correction_type multi-scan
_exptl_absorpt_process_details 'SADABS (Krause et al., 2015)'
_exptl_crystal_colour orange
_exptl_crystal_density_diffrn 1.467
_exptl_crystal_description Block
_exptl_crystal_F_000 816
_exptl_crystal_size_max 0.170
_exptl_crystal_size_mid 0.140
_exptl_crystal_size_min 0.060
_refine_diff_density_max 0.251
_refine_diff_density_min -0.175
_refine_diff_density_rms 0.040
_refine_ls_abs_structure_details
; 
 Flack x determined using 1582 quotients [(I+)-(I-)]/[(I+)+(I-)] 
 (Parsons, Flack and Wagner, Acta Cryst. B69 (2013) 249-259). 
;
_refine_ls_abs_structure_Flack 0.007(4)
_refine_ls_extinction_method none
_refine_ls_goodness_of_fit_ref 1.052
_refine_ls_hydrogen_treatment mixed
_refine_ls_matrix_type full
_refine_ls_number_parameters 244
_refine_ls_number_reflns 4097
_refine_ls_number_restraints 0
_refine_ls_restrained_S_all 1.052
_refine_ls_R_factor_all 0.0249
_refine_ls_R_factor_gt 0.0213
_refine_ls_shift/su_max 0.001
_refine_ls_shift/su_mean 0.000
_refine_ls_structure_factor_coef Fsqd
_refine_ls_weighting_details 'w=1/[\s^2^(Fo^2^)+(0.0294P)^2^+0.2582P] where P=(Fo^2^+2Fc^2^)/3'
_refine_ls_weighting_scheme calc
_refine_ls_wR_factor_gt 0.0519
_refine_ls_wR_factor_ref 0.0536
_reflns_Friedel_coverage 0.729
_reflns_Friedel_fraction_full 1.000
_reflns_Friedel_fraction_max 0.994
_reflns_number_gt 3861
_reflns_number_total 4097
_reflns_threshold_expression 'I > 2\s(I)'
_cod_data_source_file d0sc02421j2.cif
_cod_data_source_block d19205_a
_cod_depositor_comments
;Adding full bibliography for 1558075.cif.

 Adding full bibliography for 1558075.cif.
;
_cod_database_code 1558075
_shelx_shelxl_version_number 2018/3
_shelx_space_group_comment
; 
The symmetry employed for this shelxl refinement is uniquely defined 
by the following loop, which should always be used as a source of 
symmetry information in preference to the above space-group names. 
They are only intended as comments. 
;
_shelx_estimated_absorpt_t_min 0.866
_shelx_estimated_absorpt_t_max 0.950

loop_
_space_group_symop_operation_xyz
'x, y, z'
'-x+1/2, -y, z+1/2'
'-x, y+1/2, -z+1/2'
'x+1/2, -y+1/2, -z'

loop_
_atom_site_label
_atom_site_type_symbol
_atom_site_fract_x
_atom_site_fract_y
_atom_site_fract_z
_atom_site_U_iso_or_equiv
_atom_site_adp_type
_atom_site_occupancy
_atom_site_site_symmetry_order
_atom_site_calc_flag
_atom_site_refinement_flags_posn
_atom_site_refinement_flags_adp
_atom_site_refinement_flags_occupancy
_atom_site_disorder_assembly
_atom_site_disorder_group
Fe1 Fe 0.26436(3) 0.88211(3) 0.69474(2) 0.01783(8) Uani 1 1 d . . . . .
O1 O 0.64180(19) 0.5831(2) 0.51204(6) 0.0268(4) Uani 1 1 d . . . . .
H1O H 0.608(4) 0.673(4) 0.5137(12) 0.053(10) Uiso 1 1 d . . . . .
O2 O 0.77678(18) 0.64119(17) 0.62410(7) 0.0318(4) Uani 1 1 d . . . . .
O3 O 0.75501(16) 0.38191(15) 0.62551(5) 0.0227(3) Uani 1 1 d . . . . .
N1 N 0.2478(2) 0.6372(2) 0.58878(6) 0.0237(3) Uani 1 1 d . . . . .
H1N H 0.175(3) 0.699(3) 0.5989(9) 0.029(7) Uiso 1 1 d . . . . .
C1 C 0.4182(2) 0.6665(2) 0.60728(8) 0.0180(4) Uani 1 1 d . . . . .
H1A H 0.468426 0.754400 0.587275 0.022 Uiso 1 1 calc R U . . .
C2 C 0.5184(2) 0.5180(2) 0.59661(8) 0.0175(4) Uani 1 1 d . . . . .
H2A H 0.459589 0.429570 0.613955 0.021 Uiso 1 1 calc R U . . .
C3 C 0.5246(2) 0.4842(2) 0.53790(8) 0.0201(4) Uani 1 1 d . . . . .
H3A H 0.565265 0.375168 0.533542 0.024 Uiso 1 1 calc R U . . .
C4 C 0.3501(2) 0.4928(2) 0.51489(8) 0.0185(4) Uani 1 1 d . . . . .
C5 C 0.3160(3) 0.4229(2) 0.46744(8) 0.0235(4) Uani 1 1 d . . . . .
H5A H 0.404337 0.372001 0.449415 0.028 Uiso 1 1 calc R U . . .
C6 C 0.1568(3) 0.4261(3) 0.44602(9) 0.0263(5) Uani 1 1 d . . . . .
H6A H 0.136491 0.380455 0.413185 0.032 Uiso 1 1 calc R U . . .
C7 C 0.0268(3) 0.4968(2) 0.47310(8) 0.0239(5) Uani 1 1 d . . . . .
H7A H -0.083934 0.496314 0.459204 0.029 Uiso 1 1 calc R U . . .
C8 C 0.0570(3) 0.5679(2) 0.52008(8) 0.0216(4) Uani 1 1 d . . . . .
H8A H -0.032678 0.616505 0.538173 0.026 Uiso 1 1 calc R U . . .
C9 C 0.2200(2) 0.5685(2) 0.54116(7) 0.0191(4) Uani 1 1 d . . . . .
C10 C 0.6963(2) 0.5257(2) 0.61720(8) 0.0190(4) Uani 1 1 d . . . . .
C11 C 0.9288(2) 0.3714(3) 0.64155(8) 0.0281(5) Uani 1 1 d . . . . .
H11A H 0.956924 0.262826 0.648833 0.042 Uiso 1 1 calc R U . . .
H11B H 0.945653 0.433739 0.672799 0.042 Uiso 1 1 calc R U . . .
H11C H 1.001651 0.410433 0.613890 0.042 Uiso 1 1 calc R U . . .
C12 C 0.4095(2) 0.7098(2) 0.66359(8) 0.0180(4) Uani 1 1 d . . . . .
C13 C 0.2947(2) 0.6465(2) 0.70038(8) 0.0210(4) Uani 1 1 d . . . . .
H13A H 0.206601 0.566482 0.693226 0.025 Uiso 1 1 calc R U . . .
C14 C 0.3266(3) 0.7182(3) 0.74898(8) 0.0255(5) Uani 1 1 d . . . . .
H14A H 0.264784 0.697461 0.781928 0.031 Uiso 1 1 calc R U . . .
C15 C 0.4601(3) 0.8256(3) 0.74231(9) 0.0263(5) Uani 1 1 d . . . . .
H15A H 0.508980 0.893500 0.769835 0.032 Uiso 1 1 calc R U . . .
C16 C 0.5122(2) 0.8208(2) 0.68984(9) 0.0236(4) Uani 1 1 d . . . . .
H16A H 0.604143 0.884164 0.674011 0.028 Uiso 1 1 calc R U . . .
C17 C 0.2494(3) 1.1095(2) 0.67309(10) 0.0329(5) Uani 1 1 d . . . . .
H17A H 0.346750 1.180099 0.666126 0.040 Uiso 1 1 calc R U . . .
C18 C 0.1694(3) 1.0871(3) 0.72156(10) 0.0325(6) Uani 1 1 d . . . . .
H18A H 0.200297 1.139095 0.754790 0.039 Uiso 1 1 calc R U . . .
C19 C 0.0378(3) 0.9792(3) 0.71448(9) 0.0285(5) Uani 1 1 d . . . . .
H19A H -0.039784 0.940630 0.742053 0.034 Uiso 1 1 calc R U . . .
C20 C 0.0349(3) 0.9337(3) 0.66165(8) 0.0235(4) Uani 1 1 d . . . . .
H20A H -0.044741 0.857888 0.645535 0.028 Uiso 1 1 calc R U . . .
C21 C 0.1662(3) 1.0144(3) 0.63611(9) 0.0267(5) Uani 1 1 d . . . . .
H21A H 0.195483 1.005720 0.598628 0.032 Uiso 1 1 calc R U . . .

loop_
_atom_site_aniso_label
_atom_site_aniso_U_11
_atom_site_aniso_U_22
_atom_site_aniso_U_33
_atom_site_aniso_U_23
_atom_site_aniso_U_13
_atom_site_aniso_U_12
Fe1 0.01610(12) 0.01786(13) 0.01952(13) -0.00188(11) -0.00190(11) 0.00313(11)
O1 0.0188(7) 0.0308(9) 0.0306(8) 0.0033(7) 0.0061(6) 0.0023(6)
O2 0.0188(7) 0.0224(8) 0.0543(10) -0.0057(7) -0.0008(7) -0.0016(6)
O3 0.0190(6) 0.0211(6) 0.0279(7) 0.0007(6) -0.0068(6) 0.0049(7)
N1 0.0159(7) 0.0344(9) 0.0206(8) -0.0066(7) -0.0017(7) 0.0103(9)
C1 0.0153(9) 0.0185(10) 0.0201(10) 0.0005(8) 0.0003(7) 0.0038(7)
C2 0.0145(9) 0.0148(9) 0.0232(10) 0.0012(8) -0.0012(8) 0.0017(7)
C3 0.0162(9) 0.0204(10) 0.0237(10) -0.0010(8) 0.0020(8) 0.0037(8)
C4 0.0177(9) 0.0175(9) 0.0204(10) 0.0030(8) 0.0005(8) 0.0012(8)
C5 0.0260(10) 0.0219(11) 0.0227(11) -0.0031(8) 0.0034(8) 0.0017(8)
C6 0.0321(11) 0.0241(11) 0.0226(11) -0.0019(8) -0.0041(9) -0.0015(9)
C7 0.0209(10) 0.0249(11) 0.0260(11) 0.0053(9) -0.0056(9) -0.0015(8)
C8 0.0180(9) 0.0259(10) 0.0209(10) 0.0039(8) 0.0017(8) 0.0028(8)
C9 0.0183(9) 0.0208(9) 0.0182(9) 0.0029(7) 0.0014(8) 0.0016(7)
C10 0.0165(9) 0.0200(10) 0.0205(9) -0.0009(8) 0.0017(8) 0.0030(7)
C11 0.0188(9) 0.0374(13) 0.0281(11) 0.0029(10) -0.0060(8) 0.0087(10)
C12 0.0147(9) 0.0166(10) 0.0226(10) 0.0014(8) -0.0013(8) 0.0044(7)
C13 0.0237(9) 0.0178(9) 0.0216(9) 0.0011(8) -0.0005(8) 0.0030(7)
C14 0.0305(11) 0.0256(11) 0.0203(11) 0.0019(8) -0.0028(9) 0.0057(9)
C15 0.0264(11) 0.0262(11) 0.0264(11) -0.0040(9) -0.0104(9) 0.0076(9)
C16 0.0155(9) 0.0213(9) 0.0340(12) -0.0004(9) -0.0043(9) 0.0038(7)
C17 0.0253(10) 0.0186(9) 0.0548(13) 0.0069(9) -0.0068(10) 0.0035(12)
C18 0.0344(12) 0.0270(12) 0.0362(13) -0.0119(10) -0.0114(10) 0.0143(10)
C19 0.0244(11) 0.0346(12) 0.0266(11) -0.0032(10) 0.0029(9) 0.0127(10)
C20 0.0190(10) 0.0256(11) 0.0260(11) -0.0035(8) -0.0038(8) 0.0081(8)
C21 0.0251(11) 0.0276(11) 0.0273(11) 0.0051(9) -0.0001(9) 0.0122(9)

loop_
_atom_type_symbol
_atom_type_description
_atom_type_scat_dispersion_real
_atom_type_scat_dispersion_imag
_atom_type_scat_source
C C 0.0033 0.0016 'International Tables Vol C Tables 4.2.6.8 and 6.1.1.4'
H H 0.0000 0.0000 'International Tables Vol C Tables 4.2.6.8 and 6.1.1.4'
N N 0.0061 0.0033 'International Tables Vol C Tables 4.2.6.8 and 6.1.1.4'
O O 0.0106 0.0060 'International Tables Vol C Tables 4.2.6.8 and 6.1.1.4'
Fe Fe 0.3463 0.8444 'International Tables Vol C Tables 4.2.6.8 and 6.1.1.4'

loop_
_geom_angle_atom_site_label_1
_geom_angle_atom_site_label_2
_geom_angle_atom_site_label_3
_geom_angle
_geom_angle_site_symmetry_1
_geom_angle_site_symmetry_3
_geom_angle_publ_flag
C17 Fe1 C15 116.00(9) . . ?
C17 Fe1 C16 106.70(9) . . ?
C15 Fe1 C16 40.68(10) . . ?
C17 Fe1 C18 40.67(10) . . ?
C15 Fe1 C18 106.42(9) . . ?
C16 Fe1 C18 126.95(9) . . ?
C17 Fe1 C12 128.43(9) . . ?
C15 Fe1 C12 68.60(8) . . ?
C16 Fe1 C12 40.91(8) . . ?
C18 Fe1 C12 165.93(10) . . ?
C17 Fe1 C19 68.00(9) . . ?
C15 Fe1 C19 128.01(9) . . ?
C16 Fe1 C19 165.38(9) . . ?
C18 Fe1 C19 40.33(10) . . ?
C12 Fe1 C19 152.83(9) . . ?
C17 Fe1 C13 167.73(9) . . ?
C15 Fe1 C13 68.36(9) . . ?
C16 Fe1 C13 68.56(8) . . ?
C18 Fe1 C13 151.16(9) . . ?
C12 Fe1 C13 40.77(8) . . ?
C19 Fe1 C13 119.35(9) . . ?
C17 Fe1 C14 149.59(9) . . ?
C15 Fe1 C14 40.53(9) . . ?
C16 Fe1 C14 68.40(9) . . ?
C18 Fe1 C14 116.87(9) . . ?
C12 Fe1 C14 68.52(8) . . ?
C19 Fe1 C14 108.81(9) . . ?
C13 Fe1 C14 40.62(8) . . ?
C17 Fe1 C21 40.69(9) . . ?
C15 Fe1 C21 150.19(10) . . ?
C16 Fe1 C21 117.68(9) . . ?
C18 Fe1 C21 68.30(9) . . ?
C12 Fe1 C21 109.05(8) . . ?
C19 Fe1 C21 67.88(9) . . ?
C13 Fe1 C21 130.38(9) . . ?
C14 Fe1 C21 168.52(9) . . ?
C17 Fe1 C20 68.17(9) . . ?
C15 Fe1 C20 167.07(9) . . ?
C16 Fe1 C20 151.89(9) . . ?
C18 Fe1 C20 68.17(9) . . ?
C12 Fe1 C20 119.41(8) . . ?
C19 Fe1 C20 40.47(9) . . ?
C13 Fe1 C20 110.30(9) . . ?
C14 Fe1 C20 130.19(9) . . ?
C21 Fe1 C20 40.30(9) . . ?
C3 O1 H1O 109(2) . . ?
C10 O3 C11 115.88(17) . . ?
C9 N1 C1 120.94(17) . . ?
C9 N1 H1N 116.4(18) . . ?
C1 N1 H1N 115.7(18) . . ?
N1 C1 C12 108.53(16) . . ?
N1 C1 C2 106.16(16) . . ?
C12 C1 C2 113.89(16) . . ?
N1 C1 H1A 109.4 . . ?
C12 C1 H1A 109.4 . . ?
C2 C1 H1A 109.4 . . ?
C10 C2 C1 112.66(16) . . ?
C10 C2 C3 108.93(16) . . ?
C1 C2 C3 110.50(16) . . ?
C10 C2 H2A 108.2 . . ?
C1 C2 H2A 108.2 . . ?
C3 C2 H2A 108.2 . . ?
O1 C3 C4 112.62(17) . . ?
O1 C3 C2 111.63(17) . . ?
C4 C3 C2 110.39(16) . . ?
O1 C3 H3A 107.3 . . ?
C4 C3 H3A 107.3 . . ?
C2 C3 H3A 107.3 . . ?
C5 C4 C9 119.08(18) . . ?
C5 C4 C3 120.28(18) . . ?
C9 C4 C3 120.63(18) . . ?
C6 C5 C4 121.52(19) . . ?
C6 C5 H5A 119.2 . . ?
C4 C5 H5A 119.2 . . ?
C5 C6 C7 119.17(19) . . ?
C5 C6 H6A 120.4 . . ?
C7 C6 H6A 120.4 . . ?
C8 C7 C6 120.56(19) . . ?
C8 C7 H7A 119.7 . . ?
C6 C7 H7A 119.7 . . ?
C7 C8 C9 120.23(19) . . ?
C7 C8 H8A 119.9 . . ?
C9 C8 H8A 119.9 . . ?
N1 C9 C4 120.94(18) . . ?
N1 C9 C8 119.61(18) . . ?
C4 C9 C8 119.37(18) . . ?
O2 C10 O3 123.97(18) . . ?
O2 C10 C2 126.09(19) . . ?
O3 C10 C2 109.92(17) . . ?
O3 C11 H11A 109.5 . . ?
O3 C11 H11B 109.5 . . ?
H11A C11 H11B 109.5 . . ?
O3 C11 H11C 109.5 . . ?
H11A C11 H11C 109.5 . . ?
H11B C11 H11C 109.5 . . ?
C13 C12 C16 107.67(18) . . ?
C13 C12 C1 125.50(18) . . ?
C16 C12 C1 126.83(19) . . ?
C13 C12 Fe1 69.77(11) . . ?
C16 C12 Fe1 69.44(11) . . ?
C1 C12 Fe1 125.94(13) . . ?
C14 C13 C12 108.05(18) . . ?
C14 C13 Fe1 69.76(12) . . ?
C12 C13 Fe1 69.46(11) . . ?
C14 C13 H13A 126.0 . . ?
C12 C13 H13A 126.0 . . ?
Fe1 C13 H13A 126.0 . . ?
C15 C14 C13 107.99(19) . . ?
C15 C14 Fe1 69.39(12) . . ?
C13 C14 Fe1 69.61(11) . . ?
C15 C14 H14A 126.0 . . ?
C13 C14 H14A 126.0 . . ?
Fe1 C14 H14A 126.0 . . ?
C14 C15 C16 108.36(19) . . ?
C14 C15 Fe1 70.08(12) . . ?
C16 C15 Fe1 69.67(12) . . ?
C14 C15 H15A 125.8 . . ?
C16 C15 H15A 125.8 . . ?
Fe1 C15 H15A 125.8 . . ?
C15 C16 C12 107.94(19) . . ?
C15 C16 Fe1 69.66(12) . . ?
C12 C16 Fe1 69.65(11) . . ?
C15 C16 H16A 126.0 . . ?
C12 C16 H16A 126.0 . . ?
Fe1 C16 H16A 126.0 . . ?
C18 C17 C21 107.9(2) . . ?
C18 C17 Fe1 69.71(12) . . ?
C21 C17 Fe1 70.04(12) . . ?
C18 C17 H17A 126.0 . . ?
C21 C17 H17A 126.0 . . ?
Fe1 C17 H17A 126.0 . . ?
C19 C18 C17 107.9(2) . . ?
C19 C18 Fe1 70.10(13) . . ?
C17 C18 Fe1 69.62(12) . . ?
C19 C18 H18A 126.1 . . ?
C17 C18 H18A 126.1 . . ?
Fe1 C18 H18A 126.1 . . ?
C18 C19 C20 108.6(2) . . ?
C18 C19 Fe1 69.57(13) . . ?
C20 C19 Fe1 70.26(13) . . ?
C18 C19 H19A 125.7 . . ?
C20 C19 H19A 125.7 . . ?
Fe1 C19 H19A 125.7 . . ?
C21 C20 C19 107.5(2) . . ?
C21 C20 Fe1 69.43(12) . . ?
C19 C20 Fe1 69.26(13) . . ?
C21 C20 H20A 126.3 . . ?
C19 C20 H20A 126.3 . . ?
Fe1 C20 H20A 126.3 . . ?
C20 C21 C17 108.1(2) . . ?
C20 C21 Fe1 70.26(12) . . ?
C17 C21 Fe1 69.27(12) . . ?
C20 C21 H21A 125.9 . . ?
C17 C21 H21A 125.9 . . ?
Fe1 C21 H21A 125.9 . . ?

loop_
_geom_bond_atom_site_label_1
_geom_bond_atom_site_label_2
_geom_bond_distance
_geom_bond_site_symmetry_2
_geom_bond_publ_flag
Fe1 C17 2.041(2) . ?
Fe1 C15 2.042(2) . ?
Fe1 C16 2.042(2) . ?
Fe1 C18 2.042(2) . ?
Fe1 C12 2.0452(19) . ?
Fe1 C19 2.049(2) . ?
Fe1 C13 2.0494(19) . ?
Fe1 C14 2.051(2) . ?
Fe1 C21 2.051(2) . ?
Fe1 C20 2.062(2) . ?
O1 C3 1.428(3) . ?
O1 H1O 0.82(3) . ?
O2 C10 1.196(2) . ?
O3 C10 1.341(2) . ?
O3 C11 1.444(2) . ?
N1 C9 1.384(2) . ?
N1 C1 1.458(2) . ?
N1 H1N 0.83(3) . ?
C1 C12 1.505(3) . ?
C1 C2 1.533(3) . ?
C1 H1A 1.0000 . ?
C2 C10 1.512(3) . ?
C2 C3 1.547(3) . ?
C2 H2A 1.0000 . ?
C3 C4 1.511(3) . ?
C3 H3A 1.0000 . ?
C4 C5 1.394(3) . ?
C4 C9 1.398(3) . ?
C5 C6 1.381(3) . ?
C5 H5A 0.9500 . ?
C6 C7 1.389(3) . ?
C6 H6A 0.9500 . ?
C7 C8 1.382(3) . ?
C7 H7A 0.9500 . ?
C8 C9 1.405(3) . ?
C8 H8A 0.9500 . ?
C11 H11A 0.9800 . ?
C11 H11B 0.9800 . ?
C11 H11C 0.9800 . ?
C12 C13 1.426(3) . ?
C12 C16 1.428(3) . ?
C13 C14 1.424(3) . ?
C13 H13A 1.0000 . ?
C14 C15 1.418(3) . ?
C14 H14A 1.0000 . ?
C15 C16 1.420(3) . ?
C15 H15A 1.0000 . ?
C16 H16A 1.0000 . ?
C17 C18 1.419(4) . ?
C17 C21 1.423(3) . ?
C17 H17A 1.0000 . ?
C18 C19 1.410(3) . ?
C18 H18A 1.0000 . ?
C19 C20 1.422(3) . ?
C19 H19A 1.0000 . ?
C20 C21 1.417(3) . ?
C20 H20A 1.0000 . ?
C21 H21A 1.0000 . ?

loop_
_geom_hbond_atom_site_label_D
_geom_hbond_atom_site_label_H
_geom_hbond_atom_site_label_A
_geom_hbond_distance_DH
_geom_hbond_distance_HA
_geom_hbond_distance_DA
_geom_hbond_angle_DHA
_geom_hbond_site_symmetry_A
_geom_hbond_publ_flag
O1 H1O Cg 0.82(3) 2.93(3) 3.6495(12) 14893) 4_566 yes

loop_
_geom_torsion_atom_site_label_1
_geom_torsion_atom_site_label_2
_geom_torsion_atom_site_label_3
_geom_torsion_atom_site_label_4
_geom_torsion
_geom_torsion_site_symmetry_1
_geom_torsion_site_symmetry_2
_geom_torsion_site_symmetry_3
_geom_torsion_site_symmetry_4
_geom_torsion_publ_flag
C9 N1 C1 C12 -168.28(17) . . . . ?
C9 N1 C1 C2 -45.5(2) . . . . ?
N1 C1 C2 C10 -175.92(16) . . . . ?
C12 C1 C2 C10 -56.6(2) . . . . ?
N1 C1 C2 C3 62.0(2) . . . . ?
C12 C1 C2 C3 -178.66(17) . . . . ?
C10 C2 C3 O1 -47.8(2) . . . . ?
C1 C2 C3 O1 76.4(2) . . . . ?
C10 C2 C3 C4 -173.92(16) . . . . ?
C1 C2 C3 C4 -49.7(2) . . . . ?
O1 C3 C4 C5 73.8(2) . . . . ?
C2 C3 C4 C5 -160.70(18) . . . . ?
O1 C3 C4 C9 -107.2(2) . . . . ?
C2 C3 C4 C9 18.3(3) . . . . ?
C9 C4 C5 C6 -0.4(3) . . . . ?
C3 C4 C5 C6 178.62(19) . . . . ?
C4 C5 C6 C7 -1.8(3) . . . . ?
C5 C6 C7 C8 2.2(3) . . . . ?
C6 C7 C8 C9 -0.4(3) . . . . ?
C1 N1 C9 C4 15.1(3) . . . . ?
C1 N1 C9 C8 -168.13(18) . . . . ?
C5 C4 C9 N1 178.94(19) . . . . ?
C3 C4 C9 N1 -0.1(3) . . . . ?
C5 C4 C9 C8 2.2(3) . . . . ?
C3 C4 C9 C8 -176.82(18) . . . . ?
C7 C8 C9 N1 -178.60(19) . . . . ?
C7 C8 C9 C4 -1.8(3) . . . . ?
C11 O3 C10 O2 -2.8(3) . . . . ?
C11 O3 C10 C2 175.45(15) . . . . ?
C1 C2 C10 O2 -25.9(3) . . . . ?
C3 C2 C10 O2 97.1(2) . . . . ?
C1 C2 C10 O3 155.92(16) . . . . ?
C3 C2 C10 O3 -81.1(2) . . . . ?
N1 C1 C12 C13 35.9(3) . . . . ?
C2 C1 C12 C13 -82.1(2) . . . . ?
N1 C1 C12 C16 -143.72(19) . . . . ?
C2 C1 C12 C16 98.3(2) . . . . ?
N1 C1 C12 Fe1 -53.7(2) . . . . ?
C2 C1 C12 Fe1 -171.68(14) . . . . ?
C16 C12 C13 C14 0.0(2) . . . . ?
C1 C12 C13 C14 -179.66(18) . . . . ?
Fe1 C12 C13 C14 -59.29(14) . . . . ?
C16 C12 C13 Fe1 59.32(13) . . . . ?
C1 C12 C13 Fe1 -120.36(19) . . . . ?
C12 C13 C14 C15 0.1(2) . . . . ?
Fe1 C13 C14 C15 -58.96(15) . . . . ?
C12 C13 C14 Fe1 59.10(13) . . . . ?
C13 C14 C15 C16 -0.3(2) . . . . ?
Fe1 C14 C15 C16 -59.36(14) . . . . ?
C13 C14 C15 Fe1 59.11(14) . . . . ?
C14 C15 C16 C12 0.3(2) . . . . ?
Fe1 C15 C16 C12 -59.35(13) . . . . ?
C14 C15 C16 Fe1 59.62(15) . . . . ?
C13 C12 C16 C15 -0.2(2) . . . . ?
C1 C12 C16 C15 179.50(18) . . . . ?
Fe1 C12 C16 C15 59.35(14) . . . . ?
C13 C12 C16 Fe1 -59.53(13) . . . . ?
C1 C12 C16 Fe1 120.15(19) . . . . ?
C21 C17 C18 C19 0.0(2) . . . . ?
Fe1 C17 C18 C19 -59.91(15) . . . . ?
C21 C17 C18 Fe1 59.87(14) . . . . ?
C17 C18 C19 C20 0.0(2) . . . . ?
Fe1 C18 C19 C20 -59.62(16) . . . . ?
C17 C18 C19 Fe1 59.61(14) . . . . ?
C18 C19 C20 C21 0.1(2) . . . . ?
Fe1 C19 C20 C21 -59.14(15) . . . . ?
C18 C19 C20 Fe1 59.20(16) . . . . ?
C19 C20 C21 C17 -0.1(2) . . . . ?
Fe1 C20 C21 C17 -59.12(14) . . . . ?
C19 C20 C21 Fe1 59.03(15) . . . . ?
C18 C17 C21 C20 0.1(2) . . . . ?
Fe1 C17 C21 C20 59.74(15) . . . . ?
C18 C17 C21 Fe1 -59.66(14) . . . . ?
